data_7717517
loop_
_publ_author_name
'AVCU ALTIPARMAK, Elif'
'\"OZEN ERO\(GLU, G\"une\,s'
'\"Ozdemir, Nam\?ik'
'Erdem Kuruca, Serap'
'Bal-Demirci, Tulay'

_publ_section_title
;
 Synthesis, Cytotoxicities, Structural Properties and Comparison of
 Dihalogenosubstituted-thiosemicarbazone ligands and Mixed-Ligand Ni(II)
 Complexes
;
_journal_name_full 'Dalton Transactions'
_journal_paper_doi 10.1039/D4DT02774D
_journal_year 2024
_chemical_formula_moiety 'C13 H18 Cl2 N4 Ni O3 S'
_chemical_formula_sum 'C13 H18 Cl2 N4 Ni O3 S'
_chemical_formula_weight 439.98
_space_group_crystal_system monoclinic
_space_group_IT_number 14
_space_group_name_Hall '-P 2ybc'
_space_group_name_H-M_alt 'P 1 21/c 1'
_atom_sites_solution_hydrogens geom
_atom_sites_solution_primary direct
_atom_sites_solution_secondary difmap
_audit_creation_method SHELXL-2019/3
_audit_update_record
;
2023-08-10 deposited with the CCDC.	2024-11-18 downloaded from the CCDC.
;
_cell_angle_alpha 90
_cell_angle_beta 110.924(5)
_cell_angle_gamma 90
_cell_formula_units_Z 4
_cell_length_a 12.3415(8)
_cell_length_b 10.1900(6)
_cell_length_c 15.4159(11)
_cell_measurement_reflns_used 11065
_cell_measurement_temperature 296(2)
_cell_measurement_theta_max 28.21
_cell_measurement_theta_min 2.00
_cell_volume 1810.9(2)
_computing_cell_refinement X-AREA
_computing_data_collection 'X-AREA (Stoe & Cie, 2002)'
_computing_data_reduction 'X-RED32 (Stoe & Cie, 2002)'
_computing_molecular_graphics 'OLEX2 (Dolomanov et al., 2009)'
_computing_publication_material 'OLEX2 (Dolomanov et al., 2009) and PLATON (Spek, 2009)'
_computing_structure_refinement 'SHELXL-2019/3 (Sheldrick, 2015)'
_computing_structure_solution 'SHELXT-2018/2 (Sheldrick, 2015)'
_diffrn_ambient_temperature 296(2)
_diffrn_detector_area_resol_mean 6.67
_diffrn_measured_fraction_theta_full 0.998
_diffrn_measured_fraction_theta_max 0.992
_diffrn_measurement_device_type 'STOE IPDS 2'
_diffrn_measurement_method '\w scans'
_diffrn_radiation_collimation '0.8 mm diameter, multiple pinhole'
_diffrn_radiation_monochromator 'plane graphite'
_diffrn_radiation_type MoK\a
_diffrn_radiation_wavelength 0.71073
_diffrn_reflns_av_R_equivalents 0.0612
_diffrn_reflns_av_unetI/netI 0.0704
_diffrn_reflns_Laue_measured_fraction_full 0.998
_diffrn_reflns_Laue_measured_fraction_max 0.992
_diffrn_reflns_limit_h_max 16
_diffrn_reflns_limit_h_min -13
_diffrn_reflns_limit_k_max 12
_diffrn_reflns_limit_k_min -13
_diffrn_reflns_limit_l_max 20
_diffrn_reflns_limit_l_min -20
_diffrn_reflns_number 11650
_diffrn_reflns_point_group_measured_fraction_full 0.998
_diffrn_reflns_point_group_measured_fraction_max 0.992
_diffrn_reflns_theta_full 25.242
_diffrn_reflns_theta_max 27.750
_diffrn_reflns_theta_min 2.449
_diffrn_source 'sealed X-ray tube, 12 x 0.4 mm long-fine focus'
_exptl_absorpt_coefficient_mu 1.501
_exptl_absorpt_correction_T_max 0.8088
_exptl_absorpt_correction_T_min 0.5773
_exptl_absorpt_correction_type integration
_exptl_absorpt_process_details 'X-RED32 (Stoe & Cie, 2002)'
_exptl_crystal_colour 'dark red'
_exptl_crystal_density_diffrn 1.614
_exptl_crystal_description prism
_exptl_crystal_F_000 904
_exptl_crystal_size_max 0.610
_exptl_crystal_size_mid 0.260
_exptl_crystal_size_min 0.140
_refine_diff_density_max 0.410
_refine_diff_density_min -0.235
_refine_diff_density_rms 0.066
_refine_ls_extinction_method none
_refine_ls_goodness_of_fit_ref 0.944
_refine_ls_hydrogen_treatment constr
_refine_ls_matrix_type full
_refine_ls_number_parameters 220
_refine_ls_number_reflns 4227
_refine_ls_number_restraints 0
_refine_ls_restrained_S_all 0.944
_refine_ls_R_factor_all 0.1032
_refine_ls_R_factor_gt 0.0509
_refine_ls_shift/su_max 0.000
_refine_ls_shift/su_mean 0.000
_refine_ls_structure_factor_coef Fsqd
_refine_ls_weighting_details 'w=1/[\s^2^(Fo^2^)+(0.0414P)^2^] where P=(Fo^2^+2Fc^2^)/3'
_refine_ls_weighting_scheme calc
_refine_ls_wR_factor_gt 0.0867
_refine_ls_wR_factor_ref 0.1002
_reflns_Friedel_coverage 0.000
_reflns_number_gt 2528
_reflns_number_total 4227
_reflns_threshold_expression 'I > 2\s(I)'
_cod_data_source_file d4dt02774d2.cif
_cod_data_source_block namiko165
_cod_original_sg_symbol_H-M 'P 21/c'
_cod_database_code 7717517
_shelx_shelxl_version_number 2019/3
_shelx_space_group_comment
;
The symmetry employed for this shelxl refinement is uniquely defined
by the following loop, which should always be used as a source of
symmetry information in preference to the above space-group names.
They are only intended as comments.
;
_shelx_estimated_absorpt_t_min 0.461
_shelx_estimated_absorpt_t_max 0.817

loop_
_space_group_symop_operation_xyz
'x, y, z'
'-x, y+1/2, -z+1/2'
'-x, -y, -z'
'x, -y-1/2, z-1/2'

loop_
_atom_site_label
_atom_site_type_symbol
_atom_site_fract_x
_atom_site_fract_y
_atom_site_fract_z
_atom_site_U_iso_or_equiv
_atom_site_adp_type
_atom_site_occupancy
_atom_site_site_symmetry_order
_atom_site_calc_flag
_atom_site_refinement_flags_posn
_atom_site_refinement_flags_adp
_atom_site_refinement_flags_occupancy
_atom_site_disorder_assembly
_atom_site_disorder_group
Ni1 Ni 0.37200(4) 0.30322(5) 0.47979(3) 0.04087(14) Uani 1 1 d . . . . .
Cl1 Cl -0.01034(10) 0.38247(13) 0.28839(8) 0.0840(4) Uani 1 1 d . . . . .
Cl2 Cl -0.02017(12) 0.82059(14) 0.47922(11) 0.0970(5) Uani 1 1 d . . . . .
S1 S 0.71423(9) 0.28516(12) 0.69064(7) 0.0645(3) Uani 1 1 d . . . . .
O1 O 0.2245(2) 0.3597(2) 0.41677(16) 0.0499(6) Uani 1 1 d . . . . .
O2 O 0.4965(3) 0.1237(6) 0.3008(2) 0.1189(17) Uani 1 1 d . . . . .
H2 H 0.484569 0.077220 0.254915 0.178 Uiso 1 1 calc R U . . .
O3 O 0.3727(3) -0.0513(3) 0.52985(19) 0.0726(9) Uani 1 1 d . . . . .
H3 H 0.398940 -0.066303 0.585795 0.109 Uiso 1 1 calc R U . . .
N1 N 0.4096(2) 0.4366(3) 0.56614(18) 0.0414(7) Uani 1 1 d . . . . .
N2 N 0.5209(2) 0.4316(3) 0.63551(18) 0.0448(7) Uani 1 1 d . . . . .
N3 N 0.5214(3) 0.2520(3) 0.54541(19) 0.0488(8) Uani 1 1 d . . . . .
H3N H 0.553860 0.185192 0.530815 0.059 Uiso 1 1 calc R U . . .
N4 N 0.3356(3) 0.1497(3) 0.39868(18) 0.0448(7) Uani 1 1 d . . . . .
H4 H 0.404591 0.093530 0.418882 0.054 Uiso 1 1 calc R U . . .
C1 C 0.1732(3) 0.4620(4) 0.4350(2) 0.0445(8) Uani 1 1 d . . . . .
C2 C 0.0580(3) 0.4897(4) 0.3782(3) 0.0550(10) Uani 1 1 d . . . . .
C3 C 0.0000(4) 0.5979(4) 0.3918(3) 0.0666(12) Uani 1 1 d . . . . .
H3A H -0.076103 0.613612 0.352854 0.080 Uiso 1 1 calc R U . . .
C4 C 0.0550(4) 0.6834(4) 0.4635(3) 0.0633(11) Uani 1 1 d . . . . .
C5 C 0.1654(4) 0.6604(4) 0.5219(3) 0.0574(10) Uani 1 1 d . . . . .
H5 H 0.200631 0.717726 0.570812 0.069 Uiso 1 1 calc R U . . .
C6 C 0.2265(3) 0.5507(4) 0.5088(2) 0.0452(8) Uani 1 1 d . . . . .
C7 C 0.3436(3) 0.5319(4) 0.5716(2) 0.0496(9) Uani 1 1 d . . . . .
H7 H 0.373727 0.592473 0.619353 0.059 Uiso 1 1 calc R U . . .
C8 C 0.5736(3) 0.3279(4) 0.6169(2) 0.0436(9) Uani 1 1 d . . . . .
C9 C 0.7628(4) 0.4271(5) 0.7612(3) 0.0656(12) Uani 1 1 d . . . . .
H9A H 0.758488 0.502003 0.722276 0.098 Uiso 1 1 calc R U . . .
H9B H 0.841646 0.414501 0.801989 0.098 Uiso 1 1 calc R U . . .
H9C H 0.714572 0.441374 0.797224 0.098 Uiso 1 1 calc R U . . .
C10 C 0.3093(4) 0.1788(5) 0.2987(2) 0.0616(11) Uani 1 1 d . . . . .
H10A H 0.279590 0.100199 0.262579 0.074 Uiso 1 1 calc R U . . .
H10B H 0.249316 0.245435 0.278752 0.074 Uiso 1 1 calc R U . . .
C11 C 0.4105(5) 0.2243(6) 0.2803(3) 0.0851(16) Uani 1 1 d . . . . .
H11A H 0.388032 0.249477 0.215602 0.102 Uiso 1 1 calc R U . . .
H11B H 0.442563 0.300997 0.318116 0.102 Uiso 1 1 calc R U . . .
C12 C 0.2407(3) 0.0727(4) 0.4107(3) 0.0557(10) Uani 1 1 d . . . . .
H12A H 0.223829 -0.002532 0.369460 0.067 Uiso 1 1 calc R U . . .
H12B H 0.171335 0.126373 0.394034 0.067 Uiso 1 1 calc R U . . .
C13 C 0.2725(4) 0.0268(4) 0.5086(3) 0.0591(11) Uani 1 1 d . . . . .
H13A H 0.287460 0.101349 0.550422 0.071 Uiso 1 1 calc R U . . .
H13B H 0.209468 -0.023995 0.515404 0.071 Uiso 1 1 calc R U . . .

loop_
_atom_site_aniso_label
_atom_site_aniso_U_11
_atom_site_aniso_U_22
_atom_site_aniso_U_33
_atom_site_aniso_U_23
_atom_site_aniso_U_13
_atom_site_aniso_U_12
Ni1 0.0323(2) 0.0435(3) 0.0421(2) -0.0028(2) 0.00760(17) 0.0064(2)
Cl1 0.0474(6) 0.0821(9) 0.0909(8) -0.0123(7) -0.0138(6) 0.0053(6)
Cl2 0.0685(8) 0.0772(9) 0.1451(12) -0.0048(8) 0.0376(8) 0.0356(7)
S1 0.0397(5) 0.0729(8) 0.0641(6) -0.0045(5) -0.0022(5) 0.0151(6)
O1 0.0361(14) 0.0495(15) 0.0534(14) -0.0071(11) 0.0027(11) 0.0081(12)
O2 0.084(3) 0.222(5) 0.0578(19) 0.035(2) 0.0341(19) 0.078(3)
O3 0.077(2) 0.079(2) 0.0615(17) 0.0042(16) 0.0250(16) 0.0379(19)
N1 0.0309(15) 0.0460(18) 0.0442(15) -0.0013(13) 0.0097(12) 0.0058(14)
N2 0.0329(16) 0.0508(19) 0.0432(15) -0.0042(13) 0.0045(12) 0.0031(15)
N3 0.0365(17) 0.0525(19) 0.0500(17) -0.0093(14) 0.0061(13) 0.0123(15)
N4 0.0370(16) 0.0496(18) 0.0413(15) -0.0021(13) 0.0062(13) 0.0077(14)
C1 0.036(2) 0.041(2) 0.054(2) 0.0027(16) 0.0143(16) 0.0068(17)
C2 0.034(2) 0.052(2) 0.070(2) 0.0050(19) 0.0062(18) 0.0055(19)
C3 0.035(2) 0.064(3) 0.091(3) 0.012(2) 0.012(2) 0.013(2)
C4 0.045(2) 0.053(3) 0.093(3) 0.007(2) 0.027(2) 0.018(2)
C5 0.050(2) 0.046(2) 0.078(3) -0.0049(19) 0.025(2) 0.0074(19)
C6 0.037(2) 0.043(2) 0.056(2) -0.0020(17) 0.0161(17) 0.0029(17)
C7 0.044(2) 0.047(2) 0.054(2) -0.0104(17) 0.0137(17) 0.0013(19)
C8 0.0335(18) 0.051(2) 0.0421(18) -0.0016(16) 0.0079(15) 0.0060(17)
C9 0.047(2) 0.085(3) 0.055(2) -0.002(2) 0.0069(19) -0.007(2)
C10 0.062(3) 0.069(3) 0.046(2) -0.0049(19) 0.0102(19) 0.017(2)
C11 0.080(4) 0.114(4) 0.064(3) 0.008(3) 0.029(3) 0.006(3)
C12 0.042(2) 0.047(2) 0.070(3) -0.0062(19) 0.0090(19) 0.0030(19)
C13 0.056(3) 0.050(2) 0.078(3) 0.004(2) 0.031(2) 0.010(2)

loop_
_atom_type_symbol
_atom_type_description
_atom_type_scat_dispersion_real
_atom_type_scat_dispersion_imag
_atom_type_scat_source
C C 0.0033 0.0016 'International Tables Vol C Tables 4.2.6.8 and 6.1.1.4'
H H 0.0000 0.0000 'International Tables Vol C Tables 4.2.6.8 and 6.1.1.4'
Cl Cl 0.1484 0.1585 'International Tables Vol C Tables 4.2.6.8 and 6.1.1.4'
N N 0.0061 0.0033 'International Tables Vol C Tables 4.2.6.8 and 6.1.1.4'
Ni Ni 0.3393 1.1124 'International Tables Vol C Tables 4.2.6.8 and 6.1.1.4'
O O 0.0106 0.0060 'International Tables Vol C Tables 4.2.6.8 and 6.1.1.4'
S S 0.1246 0.1234 'International Tables Vol C Tables 4.2.6.8 and 6.1.1.4'

loop_
_geom_angle_atom_site_label_1
_geom_angle_atom_site_label_2
_geom_angle_atom_site_label_3
_geom_angle
_geom_angle_site_symmetry_1
_geom_angle_site_symmetry_3
_geom_angle_publ_flag
O1 Ni1 N3 177.96(13) . . ?
O1 Ni1 N1 95.65(12) . . ?
N3 Ni1 N1 82.34(13) . . ?
O1 Ni1 N4 87.35(12) . . ?
N3 Ni1 N4 94.68(13) . . ?
N1 Ni1 N4 174.26(12) . . ?
C8 S1 C9 103.5(2) . . ?
C1 O1 Ni1 127.4(2) . . ?
C11 O2 H2 109.5 . . ?
C13 O3 H3 109.5 . . ?
C7 N1 N2 116.4(3) . . ?
C7 N1 Ni1 126.9(2) . . ?
N2 N1 Ni1 116.6(2) . . ?
C8 N2 N1 106.6(3) . . ?
C8 N3 Ni1 113.0(2) . . ?
C8 N3 H3N 123.5 . . ?
Ni1 N3 H3N 123.5 . . ?
C12 N4 C10 110.3(3) . . ?
C12 N4 Ni1 110.9(2) . . ?
C10 N4 Ni1 114.7(2) . . ?
C12 N4 H4 106.8 . . ?
C10 N4 H4 106.8 . . ?
Ni1 N4 H4 106.8 . . ?
O1 C1 C2 119.2(3) . . ?
O1 C1 C6 124.2(3) . . ?
C2 C1 C6 116.7(3) . . ?
C3 C2 C1 122.2(4) . . ?
C3 C2 Cl1 119.9(3) . . ?
C1 C2 Cl1 117.9(3) . . ?
C2 C3 C4 119.7(4) . . ?
C2 C3 H3A 120.2 . . ?
C4 C3 H3A 120.2 . . ?
C5 C4 C3 120.8(4) . . ?
C5 C4 Cl2 120.3(4) . . ?
C3 C4 Cl2 118.9(3) . . ?
C4 C5 C6 120.4(4) . . ?
C4 C5 H5 119.8 . . ?
C6 C5 H5 119.8 . . ?
C5 C6 C1 120.2(3) . . ?
C5 C6 C7 118.2(3) . . ?
C1 C6 C7 121.6(3) . . ?
N1 C7 C6 124.3(3) . . ?
N1 C7 H7 117.9 . . ?
C6 C7 H7 117.9 . . ?
N3 C8 N2 121.4(3) . . ?
N3 C8 S1 118.2(3) . . ?
N2 C8 S1 120.3(3) . . ?
S1 C9 H9A 109.5 . . ?
S1 C9 H9B 109.5 . . ?
H9A C9 H9B 109.5 . . ?
S1 C9 H9C 109.5 . . ?
H9A C9 H9C 109.5 . . ?
H9B C9 H9C 109.5 . . ?
C11 C10 N4 112.4(3) . . ?
C11 C10 H10A 109.1 . . ?
N4 C10 H10A 109.1 . . ?
C11 C10 H10B 109.1 . . ?
N4 C10 H10B 109.1 . . ?
H10A C10 H10B 107.8 . . ?
O2 C11 C10 110.5(5) . . ?
O2 C11 H11A 109.5 . . ?
C10 C11 H11A 109.5 . . ?
O2 C11 H11B 109.5 . . ?
C10 C11 H11B 109.5 . . ?
H11A C11 H11B 108.1 . . ?
N4 C12 C13 111.1(3) . . ?
N4 C12 H12A 109.4 . . ?
C13 C12 H12A 109.4 . . ?
N4 C12 H12B 109.4 . . ?
C13 C12 H12B 109.4 . . ?
H12A C12 H12B 108.0 . . ?
O3 C13 C12 107.7(3) . . ?
O3 C13 H13A 110.2 . . ?
C12 C13 H13A 110.2 . . ?
O3 C13 H13B 110.2 . . ?
C12 C13 H13B 110.2 . . ?
H13A C13 H13B 108.5 . . ?

loop_
_geom_bond_atom_site_label_1
_geom_bond_atom_site_label_2
_geom_bond_distance
_geom_bond_site_symmetry_2
_geom_bond_publ_flag
Ni1 O1 1.824(2) . ?
Ni1 N3 1.834(3) . ?
Ni1 N1 1.842(3) . ?
Ni1 N4 1.953(3) . ?
Cl1 C2 1.728(4) . ?
Cl2 C4 1.742(4) . ?
S1 C8 1.757(3) . ?
S1 C9 1.780(4) . ?
O1 C1 1.302(4) . ?
O2 C11 1.428(6) . ?
O2 H2 0.8200 . ?
O3 C13 1.408(5) . ?
O3 H3 0.8200 . ?
N1 C7 1.291(4) . ?
N1 N2 1.408(4) . ?
N2 C8 1.325(4) . ?
N3 C8 1.311(4) . ?
N3 H3N 0.8600 . ?
N4 C12 1.474(5) . ?
N4 C10 1.487(4) . ?
N4 H4 0.9800 . ?
C1 C2 1.406(5) . ?
C1 C6 1.417(5) . ?
C2 C3 1.371(6) . ?
C3 C4 1.381(6) . ?
C3 H3A 0.9300 . ?
C4 C5 1.358(6) . ?
C5 C6 1.403(5) . ?
C5 H5 0.9300 . ?
C6 C7 1.436(5) . ?
C7 H7 0.9300 . ?
C9 H9A 0.9600 . ?
C9 H9B 0.9600 . ?
C9 H9C 0.9600 . ?
C10 C11 1.452(7) . ?
C10 H10A 0.9700 . ?
C10 H10B 0.9700 . ?
C11 H11A 0.9700 . ?
C11 H11B 0.9700 . ?
C12 C13 1.493(5) . ?
C12 H12A 0.9700 . ?
C12 H12B 0.9700 . ?
C13 H13A 0.9700 . ?
C13 H13B 0.9700 . ?

loop_
_geom_torsion_atom_site_label_1
_geom_torsion_atom_site_label_2
_geom_torsion_atom_site_label_3
_geom_torsion_atom_site_label_4
_geom_torsion
_geom_torsion_site_symmetry_1
_geom_torsion_site_symmetry_2
_geom_torsion_site_symmetry_3
_geom_torsion_site_symmetry_4
_geom_torsion_publ_flag
N1 Ni1 O1 C1 -0.5(3) . . . . ?
N4 Ni1 O1 C1 174.5(3) . . . . ?
O1 Ni1 N1 C7 0.2(3) . . . . ?
N3 Ni1 N1 C7 179.9(3) . . . . ?
O1 Ni1 N1 N2 177.9(2) . . . . ?
N3 Ni1 N1 N2 -2.5(2) . . . . ?
C7 N1 N2 C8 -179.9(3) . . . . ?
Ni1 N1 N2 C8 2.2(3) . . . . ?
N1 Ni1 N3 C8 2.1(3) . . . . ?
N4 Ni1 N3 C8 -172.9(3) . . . . ?
Ni1 O1 C1 C2 -179.8(3) . . . . ?
Ni1 O1 C1 C6 1.1(5) . . . . ?
O1 C1 C2 C3 -178.0(4) . . . . ?
C6 C1 C2 C3 1.1(6) . . . . ?
O1 C1 C2 Cl1 1.7(5) . . . . ?
C6 C1 C2 Cl1 -179.2(3) . . . . ?
C1 C2 C3 C4 -0.2(6) . . . . ?
Cl1 C2 C3 C4 -179.9(3) . . . . ?
C2 C3 C4 C5 -1.2(7) . . . . ?
C2 C3 C4 Cl2 179.7(3) . . . . ?
C3 C4 C5 C6 1.6(7) . . . . ?
Cl2 C4 C5 C6 -179.3(3) . . . . ?
C4 C5 C6 C1 -0.6(6) . . . . ?
C4 C5 C6 C7 179.1(4) . . . . ?
O1 C1 C6 C5 178.4(3) . . . . ?
C2 C1 C6 C5 -0.7(5) . . . . ?
O1 C1 C6 C7 -1.3(6) . . . . ?
C2 C1 C6 C7 179.6(4) . . . . ?
N2 N1 C7 C6 -178.2(3) . . . . ?
Ni1 N1 C7 C6 -0.5(5) . . . . ?
C5 C6 C7 N1 -178.7(4) . . . . ?
C1 C6 C7 N1 1.0(6) . . . . ?
Ni1 N3 C8 N2 -1.5(4) . . . . ?
Ni1 N3 C8 S1 176.13(18) . . . . ?
N1 N2 C8 N3 -0.4(5) . . . . ?
N1 N2 C8 S1 -178.0(2) . . . . ?
C9 S1 C8 N3 168.3(3) . . . . ?
C9 S1 C8 N2 -14.0(3) . . . . ?
C12 N4 C10 C11 -165.4(4) . . . . ?
Ni1 N4 C10 C11 68.5(4) . . . . ?
N4 C10 C11 O2 64.2(5) . . . . ?
C10 N4 C12 C13 172.2(3) . . . . ?
Ni1 N4 C12 C13 -59.5(4) . . . . ?
N4 C12 C13 O3 -59.5(4) . . . . ?
